data_4079323
loop_
_publ_author_name
'Adams, Richard D.'
'Chen, Mingwei'

_publ_section_title
;
 Synthesis and Structures of Iridium--Gold Carbonyl Cluster Compounds
 Containing Methyl and \s-Aryl Ligands
;
_journal_issue 17
_journal_name_full Organometallics
_journal_page_first 6457
_journal_paper_doi 10.1021/om300678c
_journal_volume 31
_journal_year 2012
_chemical_formula_sum 'C89 H72 Au4 Ir4 O9 P4'
_chemical_formula_weight 2966.01
_chemical_name_systematic
; 
 ? 
;
_space_group_IT_number 14
_symmetry_cell_setting monoclinic
_symmetry_space_group_name_Hall '-P 2ybc'
_symmetry_space_group_name_H-M 'P 1 21/c 1'
_atom_sites_solution_hydrogens geom
_atom_sites_solution_primary direct
_atom_sites_solution_secondary difmap
_audit_creation_method SHELXL-97
_cell_angle_alpha 90.00
_cell_angle_beta 112.8570(10)
_cell_angle_gamma 90.00
_cell_formula_units_Z 4
_cell_length_a 23.4673(12)
_cell_length_b 15.1658(8)
_cell_length_c 26.0618(13)
_cell_measurement_reflns_used 5527
_cell_measurement_temperature 294(2)
_cell_measurement_theta_max 23.01
_cell_measurement_theta_min 2.61
_cell_volume 8547.1(8)
_computing_structure_refinement 'SHELXL-97 (Sheldrick, 1997)'
_computing_structure_solution 'SHELXS-97 (Sheldrick, 1990)'
_diffrn_ambient_temperature 294(2)
_diffrn_measured_fraction_theta_full 1.000
_diffrn_measured_fraction_theta_max 1.000
_diffrn_radiation_monochromator graphite
_diffrn_radiation_source 'fine-focus sealed tube'
_diffrn_radiation_type MoK\a
_diffrn_radiation_wavelength 0.71073
_diffrn_reflns_av_R_equivalents 0.0634
_diffrn_reflns_av_sigmaI/netI 0.0450
_diffrn_reflns_limit_h_max 27
_diffrn_reflns_limit_h_min -27
_diffrn_reflns_limit_k_max 18
_diffrn_reflns_limit_k_min -18
_diffrn_reflns_limit_l_max 31
_diffrn_reflns_limit_l_min -31
_diffrn_reflns_number 105119
_diffrn_reflns_theta_full 25.03
_diffrn_reflns_theta_max 25.03
_diffrn_reflns_theta_min 0.94
_diffrn_standards_decay_% <1
_exptl_absorpt_coefficient_mu 13.169
_exptl_absorpt_correction_T_max 1.000
_exptl_absorpt_correction_T_min 0.706079
_exptl_absorpt_correction_type multi-scan
_exptl_crystal_colour red
_exptl_crystal_density_diffrn 2.305
_exptl_crystal_density_method 'not measured'
_exptl_crystal_description block
_exptl_crystal_F_000 5448
_exptl_crystal_size_max 0.32
_exptl_crystal_size_mid 0.20
_exptl_crystal_size_min 0.14
_refine_diff_density_max 2.035
_refine_diff_density_min -1.431
_refine_diff_density_rms 0.162
_refine_ls_extinction_method none
_refine_ls_goodness_of_fit_ref 1.012
_refine_ls_hydrogen_treatment constr
_refine_ls_matrix_type full
_refine_ls_number_parameters 849
_refine_ls_number_reflns 15089
_refine_ls_number_restraints 0
_refine_ls_restrained_S_all 1.012
_refine_ls_R_factor_all 0.0560
_refine_ls_R_factor_gt 0.0347
_refine_ls_shift/su_max 0.003
_refine_ls_shift/su_mean 0.000
_refine_ls_structure_factor_coef Fsqd
_refine_ls_weighting_details 'calc w=1/[\s^2^(Fo^2^)+(0.0340P)^2^+30.3561P] where P=(Fo^2^+2Fc^2^)/3'
_refine_ls_weighting_scheme calc
_refine_ls_wR_factor_gt 0.0767
_refine_ls_wR_factor_ref 0.0852
_reflns_number_gt 11382
_reflns_number_total 15089
_reflns_threshold_expression >2sigma(I)
_cod_data_source_file om300678c_si_002.cif
_cod_data_source_block compound6
_cod_depositor_comments
;
The following automatic conversions were performed:

'_symmetry_cell_setting' value 'Monoclinic' changed to 'monoclinic'
according to /home/saulius/struct/CIF-dictionaries/cif_core.dic
dictionary named 'cif_core.dic' version 2.4.2 from 2011-04-26.

Automatic conversion script
Id: cif_fix_values 1891 2012-01-12 08:04:46Z andrius 
;
_cod_original_sg_symbol_H-M P2(1)/c
_cod_database_code 4079323

loop_
_symmetry_equiv_pos_as_xyz
'x, y, z'
'-x, y+1/2, -z+1/2'
'-x, -y, -z'
'x, -y-1/2, z-1/2'

loop_
_atom_site_label
_atom_site_type_symbol
_atom_site_fract_x
_atom_site_fract_y
_atom_site_fract_z
_atom_site_U_iso_or_equiv
_atom_site_adp_type
_atom_site_occupancy
_atom_site_symmetry_multiplicity
_atom_site_calc_flag
_atom_site_refinement_flags
C5S C 0.4600(18) 0.960(3) 0.4633(18) 0.32(2) Uiso 1 1 d .
H5S H 0.4556 0.9249 0.4326 0.390 Uiso 1 1 calc R
C6S C 0.4877(17) 0.935(2) 0.5228(16) 0.277(16) Uiso 1 1 d .
H6S H 0.4704 0.9083 0.5453 0.332 Uiso 1 1 calc R
C4S C 0.4452(11) 1.0316(16) 0.4639(9) 0.170(9) Uiso 1 1 d .
H4S H 0.4079 1.0591 0.4585 0.205 Uiso 1 1 calc R
Ir1 Ir 0.178299(17) 0.26878(2) 0.247825(14) 0.04602(10) Uani 1 1 d .
Ir2 Ir 0.292461(15) 0.38015(2) 0.279411(12) 0.03815(9) Uani 1 1 d .
Ir3 Ir 0.229620(18) 0.28703(2) 0.170088(14) 0.04762(10) Uani 1 1 d .
Ir4 Ir 0.292031(18) 0.20033(2) 0.267342(15) 0.05006(10) Uani 1 1 d .
Au1 Au 0.299471(18) 0.45894(2) 0.188188(14) 0.04886(10) Uani 1 1 d .
Au2 Au 0.191294(16) 0.47257(2) 0.210406(13) 0.04635(10) Uani 1 1 d .
Au3 Au 0.296512(17) 0.55697(2) 0.291642(14) 0.04699(10) Uani 1 1 d .
Au4 Au 0.209070(17) 0.43505(3) 0.321160(14) 0.05068(10) Uani 1 1 d .
P1 P 0.35064(13) 0.50932(17) 0.13490(10) 0.0560(7) Uani 1 1 d .
P2 P 0.11181(12) 0.56699(16) 0.16186(10) 0.0532(6) Uani 1 1 d .
P3 P 0.34348(12) 0.68844(16) 0.32720(10) 0.0506(6) Uani 1 1 d .
P4 P 0.18062(12) 0.47331(17) 0.39272(10) 0.0513(6) Uani 1 1 d .
C1 C 0.1393(5) 0.3070(6) 0.1637(4) 0.062(3) Uani 1 1 d .
C2 C 0.2337(5) 0.1970(6) 0.3142(4) 0.056(2) Uani 1 1 d .
C3 C 0.3131(6) 0.2290(7) 0.1938(4) 0.065(3) Uani 1 1 d .
C4 C 0.1286(5) 0.1490(6) 0.2187(4) 0.066(3) Uani 1 1 d .
H4A H 0.1141 0.1272 0.2461 0.100 Uiso 1 1 calc R
H4B H 0.1554 0.1062 0.2126 0.100 Uiso 1 1 calc R
H4C H 0.0940 0.1599 0.1845 0.100 Uiso 1 1 calc R
C5 C 0.1935(6) 0.1739(7) 0.1192(4) 0.078(3) Uani 1 1 d .
H5A H 0.2199 0.1588 0.1001 0.117 Uiso 1 1 calc R
H5B H 0.1527 0.1867 0.0924 0.117 Uiso 1 1 calc R
H5C H 0.1915 0.1254 0.1421 0.117 Uiso 1 1 calc R
C11 C 0.1144(5) 0.2941(6) 0.2690(4) 0.054(2) Uani 1 1 d .
C13 C 0.2475(4) 0.4953(6) 0.4567(4) 0.054(2) Uani 1 1 d .
C14 C 0.2484(6) 0.4753(8) 0.5090(4) 0.075(3) Uani 1 1 d .
H14 H 0.2133 0.4524 0.5126 0.090 Uiso 1 1 calc R
C15 C 0.3015(7) 0.4896(9) 0.5555(5) 0.095(4) Uani 1 1 d .
H15 H 0.3020 0.4761 0.5905 0.114 Uiso 1 1 calc R
C16 C 0.3542(6) 0.5238(8) 0.5511(5) 0.087(4) Uani 1 1 d .
H16 H 0.3896 0.5333 0.5829 0.105 Uiso 1 1 calc R
C17 C 0.3537(5) 0.5429(7) 0.5009(5) 0.070(3) Uani 1 1 d .
H17 H 0.3890 0.5662 0.4980 0.084 Uiso 1 1 calc R
C18 C 0.3016(5) 0.5287(6) 0.4532(4) 0.058(3) Uani 1 1 d .
H18 H 0.3024 0.5413 0.4186 0.070 Uiso 1 1 calc R
C21 C 0.3197(4) 0.3642(6) 0.3569(4) 0.052(2) Uani 1 1 d .
C22 C 0.3731(5) 0.3811(7) 0.2816(4) 0.063(3) Uani 1 1 d .
C23 C 0.1312(5) 0.5683(7) 0.3824(4) 0.057(3) Uani 1 1 d .
C24 C 0.0855(7) 0.5835(11) 0.3310(5) 0.121(6) Uani 1 1 d .
H24 H 0.0819 0.5458 0.3017 0.145 Uiso 1 1 calc R
C25 C 0.0453(7) 0.6524(13) 0.3216(6) 0.133(7) Uani 1 1 d .
H25 H 0.0141 0.6593 0.2865 0.160 Uiso 1 1 calc R
C26 C 0.0499(6) 0.7102(9) 0.3618(8) 0.102(5) Uani 1 1 d .
H26 H 0.0232 0.7582 0.3544 0.122 Uiso 1 1 calc R
C27 C 0.0943(7) 0.6977(9) 0.4139(8) 0.119(6) Uani 1 1 d .
H27 H 0.0974 0.7362 0.4426 0.143 Uiso 1 1 calc R
C28 C 0.1351(5) 0.6259(8) 0.4237(6) 0.095(4) Uani 1 1 d .
H28 H 0.1654 0.6176 0.4592 0.114 Uiso 1 1 calc R
C31 C 0.2204(5) 0.3381(6) 0.1029(4) 0.058(3) Uani 1 1 d .
C33 C 0.1440(4) 0.3846(6) 0.4141(4) 0.052(2) Uani 1 1 d .
C34 C 0.1736(5) 0.3038(7) 0.4245(4) 0.071(3) Uani 1 1 d .
H34 H 0.2090 0.2965 0.4171 0.085 Uiso 1 1 calc R
C35 C 0.1519(6) 0.2334(8) 0.4456(5) 0.080(3) Uani 1 1 d .
H35 H 0.1723 0.1794 0.4521 0.096 Uiso 1 1 calc R
C36 C 0.1014(6) 0.2443(9) 0.4563(5) 0.079(3) Uani 1 1 d .
H36 H 0.0881 0.1981 0.4724 0.095 Uiso 1 1 calc R
C37 C 0.0684(6) 0.3206(9) 0.4447(5) 0.089(4) Uani 1 1 d .
H37 H 0.0321 0.3249 0.4510 0.106 Uiso 1 1 calc R
C38 C 0.0893(5) 0.3928(7) 0.4231(5) 0.071(3) Uani 1 1 d .
H38 H 0.0670 0.4452 0.4149 0.086 Uiso 1 1 calc R
C41 C 0.3720(6) 0.1912(7) 0.3266(5) 0.078(4) Uani 1 1 d .
C42 C 0.2811(5) 0.0822(7) 0.2476(4) 0.067(3) Uani 1 1 d .
C43 C 0.3244(6) 0.6112(7) 0.0958(4) 0.065(3) Uani 1 1 d .
C44 C 0.2652(6) 0.6373(8) 0.0830(5) 0.090(4) Uani 1 1 d .
H44 H 0.2395 0.6059 0.0961 0.108 Uiso 1 1 calc R
C45 C 0.2436(8) 0.7122(10) 0.0499(7) 0.121(6) Uani 1 1 d .
H45 H 0.2027 0.7295 0.0399 0.145 Uiso 1 1 calc R
C46 C 0.2807(9) 0.7596(11) 0.0324(6) 0.124(6) Uani 1 1 d .
H46 H 0.2658 0.8106 0.0116 0.148 Uiso 1 1 calc R
C47 C 0.3405(9) 0.7332(10) 0.0449(7) 0.119(5) Uani 1 1 d .
H47 H 0.3657 0.7645 0.0312 0.142 Uiso 1 1 calc R
C48 C 0.3633(7) 0.6596(8) 0.0782(6) 0.095(4) Uani 1 1 d .
H48 H 0.4044 0.6430 0.0887 0.114 Uiso 1 1 calc R
C49 C 0.4325(5) 0.5267(6) 0.1772(4) 0.060(3) Uani 1 1 d .
C50 C 0.4488(6) 0.5612(7) 0.2298(5) 0.075(3) Uani 1 1 d .
H50 H 0.4183 0.5755 0.2429 0.091 Uiso 1 1 calc R
C51 C 0.5100(7) 0.5746(9) 0.2632(6) 0.096(4) Uani 1 1 d .
H51 H 0.5209 0.5999 0.2982 0.115 Uiso 1 1 calc R
C52 C 0.5541(6) 0.5508(8) 0.2449(7) 0.096(4) Uani 1 1 d .
H52 H 0.5954 0.5584 0.2682 0.115 Uiso 1 1 calc R
C53 C 0.5400(7) 0.5160(9) 0.1933(7) 0.103(5) Uani 1 1 d .
H53 H 0.5711 0.4998 0.1813 0.123 Uiso 1 1 calc R
C54 C 0.4782(5) 0.5053(7) 0.1591(5) 0.076(3) Uani 1 1 d .
H54 H 0.4676 0.4832 0.1233 0.091 Uiso 1 1 calc R
C55 C 0.3489(5) 0.4283(7) 0.0831(4) 0.061(3) Uani 1 1 d .
C56 C 0.3212(6) 0.4444(9) 0.0268(5) 0.089(4) Uani 1 1 d .
H56 H 0.3047 0.4997 0.0140 0.107 Uiso 1 1 calc R
C57 C 0.3181(9) 0.3788(14) -0.0101(6) 0.129(7) Uani 1 1 d .
H57 H 0.3002 0.3902 -0.0481 0.155 Uiso 1 1 calc R
C58 C 0.3409(9) 0.2973(13) 0.0079(8) 0.127(7) Uani 1 1 d .
H58 H 0.3383 0.2534 -0.0179 0.153 Uiso 1 1 calc R
C59 C 0.3668(7) 0.2794(9) 0.0619(7) 0.106(5) Uani 1 1 d .
H59 H 0.3812 0.2228 0.0736 0.127 Uiso 1 1 calc R
C60 C 0.3727(6) 0.3452(8) 0.1013(5) 0.084(4) Uani 1 1 d .
H60 H 0.3923 0.3333 0.1391 0.101 Uiso 1 1 calc R
C61 C 0.0388(7) 0.5454(9) 0.1696(6) 0.1042(11) Uani 1 1 d .
C62 C -0.0041(7) 0.6115(9) 0.1575(6) 0.1042(11) Uani 1 1 d .
H62 H 0.0029 0.6677 0.1470 0.125 Uiso 1 1 calc R
C63 C -0.0609(7) 0.5871(9) 0.1622(6) 0.1042(11) Uani 1 1 d .
H63 H -0.0929 0.6281 0.1519 0.125 Uiso 1 1 calc R
C64 C -0.0705(7) 0.5078(9) 0.1809(5) 0.1042(11) Uani 1 1 d .
H64 H -0.1078 0.4948 0.1839 0.125 Uiso 1 1 calc R
C65 C -0.0241(7) 0.4475(9) 0.1953(6) 0.1042(11) Uani 1 1 d .
H65 H -0.0288 0.3928 0.2093 0.125 Uiso 1 1 calc R
C66 C 0.0308(7) 0.4683(9) 0.1888(6) 0.1042(11) Uani 1 1 d .
H66 H 0.0623 0.4266 0.1982 0.125 Uiso 1 1 calc R
C67 C 0.0895(7) 0.5695(9) 0.0866(6) 0.1042(11) Uani 1 1 d .
C68 C 0.1172(7) 0.5166(9) 0.0634(6) 0.1042(11) Uani 1 1 d .
H68 H 0.1461 0.4762 0.0855 0.125 Uiso 1 1 calc R
C69 C 0.1038(7) 0.5195(9) 0.0042(6) 0.1042(11) Uani 1 1 d .
H69 H 0.1249 0.4843 -0.0117 0.125 Uiso 1 1 calc R
C70 C 0.0593(7) 0.5756(9) -0.0266(6) 0.1042(11) Uani 1 1 d .
H70 H 0.0470 0.5751 -0.0651 0.125 Uiso 1 1 calc R
C71 C 0.0334(7) 0.6296(9) -0.0047(6) 0.1042(11) Uani 1 1 d .
H71 H 0.0033 0.6678 -0.0277 0.125 Uiso 1 1 calc R
C72 C 0.0493(7) 0.6328(9) 0.0536(6) 0.1042(11) Uani 1 1 d .
H72 H 0.0332 0.6763 0.0693 0.125 Uiso 1 1 calc R
C73 C 0.1317(4) 0.6816(4) 0.1810(4) 0.1042(11) Uani 1 1 d G
C74 C 0.1250(4) 0.7118(5) 0.2287(4) 0.1042(11) Uani 1 1 d G
H74 H 0.1124 0.6733 0.2501 0.125 Uiso 1 1 calc R
C75 C 0.1370(4) 0.7996(6) 0.2445(3) 0.1042(11) Uani 1 1 d G
H75 H 0.1325 0.8198 0.2764 0.125 Uiso 1 1 calc R
C76 C 0.1557(4) 0.8572(4) 0.2126(4) 0.1042(11) Uani 1 1 d G
H76 H 0.1638 0.9159 0.2232 0.125 Uiso 1 1 calc R
C77 C 0.1625(4) 0.8270(5) 0.1649(4) 0.1042(11) Uani 1 1 d G
H77 H 0.1750 0.8655 0.1436 0.125 Uiso 1 1 calc R
C78 C 0.1505(4) 0.7392(6) 0.1491(3) 0.1042(11) Uani 1 1 d G
H78 H 0.1550 0.7190 0.1172 0.125 Uiso 1 1 calc R
C79 C 0.4107(5) 0.6659(7) 0.3906(4) 0.062(3) Uani 1 1 d .
C80 C 0.4416(5) 0.5878(9) 0.3931(5) 0.082(3) Uani 1 1 d .
H80 H 0.4267 0.5480 0.3638 0.098 Uiso 1 1 calc R
C81 C 0.4950(6) 0.5682(10) 0.4394(6) 0.106(5) Uani 1 1 d .
H81 H 0.5155 0.5151 0.4413 0.127 Uiso 1 1 calc R
C82 C 0.5166(7) 0.6261(12) 0.4811(6) 0.116(6) Uani 1 1 d .
H82 H 0.5529 0.6137 0.5115 0.140 Uiso 1 1 calc R
C83 C 0.4866(7) 0.7023(11) 0.4798(6) 0.119(6) Uani 1 1 d .
H83 H 0.5021 0.7418 0.5093 0.142 Uiso 1 1 calc R
C84 C 0.4337(6) 0.7213(8) 0.4354(5) 0.101(5) Uani 1 1 d .
H84 H 0.4126 0.7731 0.4355 0.121 Uiso 1 1 calc R
C85 C 0.3027(5) 0.7743(6) 0.3476(4) 0.057(3) Uani 1 1 d .
C86 C 0.2593(6) 0.7497(8) 0.3695(6) 0.088(4) Uani 1 1 d .
H86 H 0.2510 0.6904 0.3725 0.106 Uiso 1 1 calc R
C87 C 0.2287(7) 0.8135(11) 0.3866(6) 0.114(5) Uani 1 1 d .
H87 H 0.1993 0.7967 0.4005 0.137 Uiso 1 1 calc R
C88 C 0.2409(7) 0.9000(10) 0.3837(6) 0.096(4) Uani 1 1 d .
H88 H 0.2217 0.9420 0.3976 0.115 Uiso 1 1 calc R
C89 C 0.2806(7) 0.9258(9) 0.3607(6) 0.093(4) Uani 1 1 d .
H89 H 0.2864 0.9856 0.3564 0.112 Uiso 1 1 calc R
C90 C 0.3132(5) 0.8636(7) 0.3433(5) 0.075(3) Uani 1 1 d .
H90 H 0.3418 0.8819 0.3288 0.090 Uiso 1 1 calc R
C91 C 0.3750(5) 0.7432(6) 0.2815(4) 0.059(3) Uani 1 1 d .
C92 C 0.4379(6) 0.7652(8) 0.2983(6) 0.083(4) Uani 1 1 d .
H92 H 0.4654 0.7531 0.3344 0.100 Uiso 1 1 calc R
C93 C 0.4588(8) 0.8049(10) 0.2610(7) 0.118(5) Uani 1 1 d .
H93 H 0.5000 0.8213 0.2720 0.142 Uiso 1 1 calc R
C94 C 0.4177(9) 0.8195(10) 0.2077(7) 0.113(5) Uani 1 1 d .
H94 H 0.4317 0.8455 0.1824 0.136 Uiso 1 1 calc R
C95 C 0.3578(8) 0.7972(10) 0.1908(5) 0.110(5) Uani 1 1 d .
H95 H 0.3306 0.8087 0.1544 0.132 Uiso 1 1 calc R
C96 C 0.3369(7) 0.7573(8) 0.2275(5) 0.093(4) Uani 1 1 d .
H96 H 0.2958 0.7396 0.2151 0.111 Uiso 1 1 calc R
O1 O 0.0896(3) 0.3137(5) 0.1286(3) 0.073(2) Uani 1 1 d .
O2 O 0.2343(4) 0.1602(5) 0.3534(3) 0.080(2) Uani 1 1 d .
O3 O 0.3515(4) 0.2055(6) 0.1797(4) 0.095(3) Uani 1 1 d .
O11 O 0.0725(3) 0.3024(5) 0.2825(3) 0.076(2) Uani 1 1 d .
O21 O 0.3435(4) 0.3507(5) 0.4035(3) 0.078(2) Uani 1 1 d .
O22 O 0.4248(4) 0.3809(6) 0.2904(4) 0.097(3) Uani 1 1 d .
O31 O 0.2118(4) 0.3631(5) 0.0587(3) 0.083(2) Uani 1 1 d .
O41 O 0.4189(5) 0.1908(6) 0.3611(4) 0.122(4) Uani 1 1 d .
O42 O 0.2765(4) 0.0091(5) 0.2343(4) 0.102(3) Uani 1 1 d .
C1S C 0.0504(11) 0.4947(16) 0.5496(9) 0.171(8) Uiso 1 1 d .
H1S H 0.0838 0.4902 0.5836 0.205 Uiso 1 1 calc R
C2S C 0.0049(11) 0.4353(15) 0.5352(10) 0.165(8) Uiso 1 1 d .
H2S H 0.0088 0.3893 0.5598 0.198 Uiso 1 1 calc R
C3S C -0.0475(12) 0.4366(17) 0.4867(12) 0.196(10) Uiso 1 1 d .
H3S H -0.0786 0.3946 0.4788 0.235 Uiso 1 1 calc R

loop_
_atom_site_aniso_label
_atom_site_aniso_U_11
_atom_site_aniso_U_22
_atom_site_aniso_U_33
_atom_site_aniso_U_23
_atom_site_aniso_U_13
_atom_site_aniso_U_12
Ir1 0.0496(2) 0.0399(2) 0.0459(2) 0.00282(15) 0.01562(17) -0.00300(16)
Ir2 0.0393(2) 0.03731(19) 0.03446(17) 0.00327(13) 0.01063(14) 0.00318(14)
Ir3 0.0609(2) 0.0408(2) 0.03698(18) -0.00111(15) 0.01443(17) -0.00367(17)
Ir4 0.0610(3) 0.0379(2) 0.0491(2) 0.00638(16) 0.01897(18) 0.01052(17)
Au1 0.0557(2) 0.0519(2) 0.04076(19) 0.00292(15) 0.02074(17) -0.00289(17)
Au2 0.0399(2) 0.0515(2) 0.03904(18) 0.00840(15) 0.00591(15) 0.00275(16)
Au3 0.0461(2) 0.0392(2) 0.0495(2) -0.00193(15) 0.01177(16) -0.00291(16)
Au4 0.0481(2) 0.0629(2) 0.04340(19) 0.00589(17) 0.02029(17) 0.00611(18)
P1 0.0737(19) 0.0549(16) 0.0454(13) 0.0011(11) 0.0298(13) -0.0051(13)
P2 0.0467(15) 0.0456(14) 0.0497(14) 0.0079(11) -0.0005(11) -0.0004(11)
P3 0.0467(15) 0.0411(14) 0.0538(14) -0.0018(11) 0.0081(12) -0.0038(11)
P4 0.0502(15) 0.0575(16) 0.0508(14) 0.0035(12) 0.0247(12) 0.0019(12)
C1 0.070(8) 0.049(6) 0.060(6) -0.004(5) 0.016(6) -0.010(5)
C2 0.067(7) 0.047(6) 0.056(6) 0.004(5) 0.026(5) 0.004(5)
C3 0.088(8) 0.051(6) 0.059(6) 0.007(5) 0.031(6) 0.006(6)
C4 0.079(8) 0.052(6) 0.076(7) -0.009(5) 0.038(6) -0.022(5)
C5 0.108(10) 0.052(7) 0.068(7) -0.013(5) 0.028(7) -0.015(6)
C11 0.048(6) 0.047(6) 0.061(6) -0.003(4) 0.014(5) -0.014(5)
C13 0.050(6) 0.055(6) 0.055(6) 0.000(5) 0.020(5) 0.010(5)
C14 0.077(8) 0.103(9) 0.050(6) -0.001(6) 0.030(6) -0.013(7)
C15 0.109(11) 0.114(11) 0.052(7) -0.003(7) 0.020(7) -0.014(9)
C16 0.072(9) 0.096(10) 0.074(8) -0.019(7) 0.007(7) -0.008(7)
C17 0.056(7) 0.078(8) 0.071(7) -0.004(6) 0.020(6) 0.001(6)
C18 0.057(7) 0.056(6) 0.062(6) 0.010(5) 0.025(5) 0.012(5)
C21 0.054(6) 0.050(6) 0.046(5) -0.002(4) 0.014(5) 0.004(5)
C22 0.042(6) 0.074(7) 0.070(7) 0.018(5) 0.021(5) 0.019(5)
C23 0.053(6) 0.062(7) 0.068(6) -0.003(5) 0.037(5) -0.005(5)
C24 0.108(11) 0.196(16) 0.052(7) 0.014(8) 0.024(7) 0.090(12)
C25 0.115(13) 0.198(18) 0.075(9) 0.029(11) 0.023(9) 0.101(13)
C26 0.067(9) 0.083(10) 0.160(15) 0.020(10) 0.048(10) 0.020(7)
C27 0.083(10) 0.080(10) 0.164(15) -0.047(10) 0.012(10) 0.009(8)
C28 0.055(8) 0.082(9) 0.127(11) -0.009(8) 0.012(7) 0.012(7)
C31 0.065(7) 0.054(6) 0.041(5) -0.006(4) 0.005(5) -0.011(5)
C33 0.050(6) 0.062(7) 0.044(5) -0.007(5) 0.017(4) -0.006(5)
C34 0.076(8) 0.074(8) 0.073(7) 0.006(6) 0.040(6) -0.007(6)
C35 0.096(10) 0.070(8) 0.070(7) 0.004(6) 0.025(7) -0.006(7)
C36 0.088(10) 0.085(9) 0.072(8) 0.005(7) 0.038(7) -0.020(8)
C37 0.069(9) 0.104(11) 0.107(10) -0.014(8) 0.051(8) -0.026(8)
C38 0.073(8) 0.062(7) 0.096(8) -0.016(6) 0.051(7) -0.013(6)
C41 0.104(10) 0.052(7) 0.069(7) 0.006(6) 0.026(7) 0.034(7)
C42 0.080(8) 0.049(7) 0.075(7) 0.007(6) 0.033(6) 0.006(6)
C43 0.077(8) 0.067(7) 0.053(6) 0.005(5) 0.029(6) -0.007(6)
C44 0.093(10) 0.085(9) 0.086(9) 0.032(7) 0.029(8) 0.007(8)
C45 0.099(12) 0.117(13) 0.124(13) 0.044(10) 0.018(10) 0.013(10)
C46 0.145(16) 0.108(13) 0.100(12) 0.051(10) 0.029(11) 0.005(12)
C47 0.151(16) 0.106(12) 0.121(13) 0.050(10) 0.076(12) 0.014(11)
C48 0.108(11) 0.084(9) 0.116(11) 0.024(8) 0.070(9) -0.002(8)
C49 0.068(7) 0.051(6) 0.070(7) -0.005(5) 0.036(6) -0.009(5)
C50 0.077(9) 0.076(8) 0.078(8) -0.013(6) 0.035(7) -0.012(6)
C51 0.083(10) 0.102(10) 0.100(10) -0.032(8) 0.034(8) -0.028(8)
C52 0.062(9) 0.071(9) 0.144(13) -0.008(8) 0.029(9) -0.019(7)
C53 0.081(10) 0.099(11) 0.152(14) -0.029(10) 0.071(10) -0.023(8)
C54 0.068(8) 0.071(8) 0.098(9) -0.011(6) 0.043(7) -0.010(6)
C55 0.066(7) 0.075(8) 0.049(6) -0.008(5) 0.029(5) -0.007(6)
C56 0.107(10) 0.113(11) 0.054(7) -0.015(7) 0.038(7) -0.018(8)
C57 0.145(16) 0.183(19) 0.069(9) -0.035(12) 0.053(10) -0.045(15)
C58 0.144(16) 0.154(17) 0.104(14) -0.085(13) 0.070(13) -0.061(14)
C59 0.138(14) 0.074(9) 0.136(14) -0.045(9) 0.088(12) -0.033(9)
C60 0.093(10) 0.087(9) 0.080(8) -0.019(7) 0.042(7) -0.011(8)
C61 0.116(3) 0.090(2) 0.099(2) 0.0134(19) 0.034(2) 0.009(2)
C62 0.116(3) 0.090(2) 0.099(2) 0.0134(19) 0.034(2) 0.009(2)
C63 0.116(3) 0.090(2) 0.099(2) 0.0134(19) 0.034(2) 0.009(2)
C64 0.116(3) 0.090(2) 0.099(2) 0.0134(19) 0.034(2) 0.009(2)
C65 0.116(3) 0.090(2) 0.099(2) 0.0134(19) 0.034(2) 0.009(2)
C66 0.116(3) 0.090(2) 0.099(2) 0.0134(19) 0.034(2) 0.009(2)
C67 0.116(3) 0.090(2) 0.099(2) 0.0134(19) 0.034(2) 0.009(2)
C68 0.116(3) 0.090(2) 0.099(2) 0.0134(19) 0.034(2) 0.009(2)
C69 0.116(3) 0.090(2) 0.099(2) 0.0134(19) 0.034(2) 0.009(2)
C70 0.116(3) 0.090(2) 0.099(2) 0.0134(19) 0.034(2) 0.009(2)
C71 0.116(3) 0.090(2) 0.099(2) 0.0134(19) 0.034(2) 0.009(2)
C72 0.116(3) 0.090(2) 0.099(2) 0.0134(19) 0.034(2) 0.009(2)
C73 0.116(3) 0.090(2) 0.099(2) 0.0134(19) 0.034(2) 0.009(2)
C74 0.116(3) 0.090(2) 0.099(2) 0.0134(19) 0.034(2) 0.009(2)
C75 0.116(3) 0.090(2) 0.099(2) 0.0134(19) 0.034(2) 0.009(2)
C76 0.116(3) 0.090(2) 0.099(2) 0.0134(19) 0.034(2) 0.009(2)
C77 0.116(3) 0.090(2) 0.099(2) 0.0134(19) 0.034(2) 0.009(2)
C78 0.116(3) 0.090(2) 0.099(2) 0.0134(19) 0.034(2) 0.009(2)
C79 0.052(6) 0.056(7) 0.074(7) 0.009(5) 0.019(5) -0.003(5)
C80 0.059(7) 0.092(9) 0.080(8) 0.006(7) 0.011(6) 0.016(7)
C81 0.074(10) 0.095(11) 0.122(12) 0.017(9) 0.008(9) 0.027(8)
C82 0.071(10) 0.120(14) 0.104(12) 0.022(10) -0.024(8) -0.001(9)
C83 0.097(12) 0.118(13) 0.087(10) -0.022(9) -0.022(9) -0.022(10)
C84 0.103(11) 0.069(8) 0.089(9) -0.019(7) -0.007(8) -0.005(7)
C85 0.050(6) 0.055(6) 0.056(6) -0.002(5) 0.009(5) -0.004(5)
C86 0.095(10) 0.063(8) 0.122(11) 0.011(7) 0.059(9) 0.021(7)
C87 0.128(13) 0.105(12) 0.142(14) 0.017(10) 0.089(12) 0.027(10)
C88 0.100(11) 0.083(10) 0.094(10) -0.014(8) 0.026(8) 0.042(9)
C89 0.100(11) 0.065(8) 0.096(10) -0.019(7) 0.018(8) 0.009(8)
C90 0.081(8) 0.050(7) 0.084(8) -0.003(6) 0.022(7) -0.005(6)
C91 0.066(7) 0.044(6) 0.059(6) -0.009(5) 0.016(5) -0.011(5)
C92 0.078(9) 0.075(8) 0.099(9) 0.003(7) 0.037(7) -0.018(7)
C93 0.113(13) 0.142(14) 0.118(13) 0.006(11) 0.064(11) -0.054(10)
C94 0.158(16) 0.104(11) 0.104(12) 0.001(9) 0.080(12) -0.043(11)
C95 0.132(14) 0.125(13) 0.064(8) 0.012(8) 0.028(9) -0.034(11)
C96 0.104(11) 0.089(9) 0.076(9) -0.002(7) 0.024(8) -0.021(8)
O1 0.060(5) 0.080(5) 0.060(4) 0.005(4) 0.001(4) -0.007(4)
O2 0.099(6) 0.087(6) 0.065(5) 0.029(4) 0.042(4) 0.023(5)
O3 0.114(7) 0.100(7) 0.098(6) 0.025(5) 0.070(6) 0.049(5)
O11 0.058(5) 0.082(6) 0.093(6) 0.003(4) 0.033(4) -0.002(4)
O21 0.091(6) 0.093(6) 0.039(4) 0.011(4) 0.014(4) 0.026(5)
O22 0.054(5) 0.115(7) 0.130(7) 0.039(6) 0.046(5) 0.017(5)
O31 0.109(7) 0.095(6) 0.037(4) 0.006(4) 0.019(4) -0.024(5)
O41 0.100(7) 0.101(7) 0.106(7) -0.002(6) -0.026(6) 0.040(6)
O42 0.129(8) 0.046(5) 0.131(8) -0.002(5) 0.053(6) 0.004(5)

loop_
_atom_type_symbol
_atom_type_description
_atom_type_scat_dispersion_real
_atom_type_scat_dispersion_imag
_atom_type_scat_source
C C 0.0033 0.0016 'International Tables Vol C Tables 4.2.6.8 and 6.1.1.4'
H H 0.0000 0.0000 'International Tables Vol C Tables 4.2.6.8 and 6.1.1.4'
O O 0.0106 0.0060 'International Tables Vol C Tables 4.2.6.8 and 6.1.1.4'
P P 0.1023 0.0942 'International Tables Vol C Tables 4.2.6.8 and 6.1.1.4'
Ir Ir -1.4442 7.9887 'International Tables Vol C Tables 4.2.6.8 and 6.1.1.4'
Au Au -2.0133 8.8022 'International Tables Vol C Tables 4.2.6.8 and 6.1.1.4'

loop_
_geom_angle_atom_site_label_1
_geom_angle_atom_site_label_2
_geom_angle_atom_site_label_3
_geom_angle
_geom_angle_site_symmetry_3
C6S C5S C4S 104(4) .
C5S C6S C4S 99(3) 3_676
C5S C4S C6S 91(3) 3_676
C11 Ir1 C2 100.6(4) .
C11 Ir1 C1 100.4(4) .
C2 Ir1 C1 155.8(4) .
C11 Ir1 C4 83.5(4) .
C2 Ir1 C4 85.8(4) .
C1 Ir1 C4 84.7(4) .
C11 Ir1 Ir4 152.1(3) .
C2 Ir1 Ir4 51.6(3) .
C1 Ir1 Ir4 107.4(3) .
C4 Ir1 Ir4 95.9(3) .
C11 Ir1 Ir3 148.0(3) .
C2 Ir1 Ir3 111.3(3) .
C1 Ir1 Ir3 48.7(3) .
C4 Ir1 Ir3 99.2(3) .
Ir4 Ir1 Ir3 59.770(13) .
C11 Ir1 Ir2 123.3(3) .
C2 Ir1 Ir2 81.9(3) .
C1 Ir1 Ir2 96.4(3) .
C4 Ir1 Ir2 152.2(3) .
Ir4 Ir1 Ir2 57.099(13) .
Ir3 Ir1 Ir2 62.890(12) .
C11 Ir1 Au4 70.3(3) .
C2 Ir1 Au4 89.5(3) .
C1 Ir1 Au4 108.9(3) .
C4 Ir1 Au4 152.0(3) .
Ir4 Ir1 Au4 102.713(15) .
Ir3 Ir1 Au4 108.159(15) .
Ir2 Ir1 Au4 53.033(11) .
C11 Ir1 Au2 94.2(3) .
C2 Ir1 Au2 130.8(3) .
C1 Ir1 Au2 59.0(3) .
C4 Ir1 Au2 142.7(3) .
Ir4 Ir1 Au2 102.509(15) .
Ir3 Ir1 Au2 64.440(12) .
Ir2 Ir1 Au2 51.436(10) .
Au4 Ir1 Au2 52.245(11) .
C22 Ir2 C21 92.8(4) .
C22 Ir2 Au3 90.0(3) .
C21 Ir2 Au3 91.1(3) .
C22 Ir2 Au4 149.7(3) .
C21 Ir2 Au4 66.9(3) .
Au3 Ir2 Au4 69.232(14) .
C22 Ir2 Au1 67.6(3) .
C21 Ir2 Au1 152.0(3) .
Au3 Ir2 Au1 69.853(13) .
Au4 Ir2 Au1 120.879(16) .
C22 Ir2 Au2 128.6(3) .
C21 Ir2 Au2 128.1(3) .
Au3 Ir2 Au2 63.333(13) .
Au4 Ir2 Au2 62.000(13) .
Au1 Ir2 Au2 62.191(13) .
C22 Ir2 Ir4 88.3(3) .
C21 Ir2 Ir4 88.8(3) .
Au3 Ir2 Ir4 178.260(18) .
Au4 Ir2 Ir4 112.317(16) .
Au1 Ir2 Ir4 109.561(15) .
Au2 Ir2 Ir4 117.970(16) .
C22 Ir2 Ir1 142.9(3) .
C21 Ir2 Ir1 96.7(3) .
Au3 Ir2 Ir1 125.379(16) .
Au4 Ir2 Ir1 64.933(13) .
Au1 Ir2 Ir1 110.981(15) .
Au2 Ir2 Ir1 69.776(13) .
Ir4 Ir2 Ir1 56.347(13) .
C22 Ir2 Ir3 98.7(3) .
C21 Ir2 Ir3 142.6(3) .
Au3 Ir2 Ir3 124.137(15) .
Au4 Ir2 Ir3 111.089(16) .
Au1 Ir2 Ir3 63.381(12) .
Au2 Ir2 Ir3 68.727(13) .
Ir4 Ir2 Ir3 56.330(12) .
Ir1 Ir2 Ir3 54.393(11) .
C31 Ir3 C3 102.4(4) .
C31 Ir3 C1 97.1(4) .
C3 Ir3 C1 158.0(4) .
C31 Ir3 C5 82.9(4) .
C3 Ir3 C5 86.8(5) .
C1 Ir3 C5 85.5(4) .
C31 Ir3 Ir4 155.0(3) .
C3 Ir3 Ir4 52.9(3) .
C1 Ir3 Ir4 107.9(3) .
C5 Ir3 Ir4 97.5(3) .
C31 Ir3 Ir1 144.9(3) .
C3 Ir3 Ir1 112.6(3) .
C1 Ir3 Ir1 49.4(3) .
C5 Ir3 Ir1 101.3(3) .
Ir4 Ir3 Ir1 59.707(14) .
C31 Ir3 Ir2 122.3(3) .
C3 Ir3 Ir2 81.6(3) .
C1 Ir3 Ir2 96.7(3) .
C5 Ir3 Ir2 154.0(3) .
Ir4 Ir3 Ir2 57.024(12) .
Ir1 Ir3 Ir2 62.717(12) .
C31 Ir3 Au1 69.0(3) .
C3 Ir3 Au1 85.7(3) .
C1 Ir3 Au1 111.1(3) .
C5 Ir3 Au1 148.5(3) .
Ir4 Ir3 Au1 102.039(16) .
Ir1 Ir3 Au1 109.839(15) .
Ir2 Ir3 Au1 53.757(11) .
C31 Ir3 Au2 89.9(3) .
C3 Ir3 Au2 129.6(3) .
C1 Ir3 Au2 59.9(3) .
C5 Ir3 Au2 143.5(3) .
Ir4 Ir3 Au2 103.500(14) .
Ir1 Ir3 Au2 65.964(12) .
Ir2 Ir3 Au2 51.823(10) .
Au1 Ir3 Au2 53.363(12) .
C42 Ir4 C41 98.1(5) .
C42 Ir4 C2 94.9(4) .
C41 Ir4 C2 100.3(5) .
C42 Ir4 C3 90.1(4) .
C41 Ir4 C3 103.6(5) .
C2 Ir4 C3 154.6(4) .
C42 Ir4 Ir1 107.3(3) .
C41 Ir4 Ir1 139.5(3) .
C2 Ir4 Ir1 47.4(3) .
C3 Ir4 Ir1 107.3(3) .
C42 Ir4 Ir3 104.0(3) .
C41 Ir4 Ir3 142.1(4) .
C2 Ir4 Ir3 107.9(3) .
C3 Ir4 Ir3 46.8(3) .
Ir1 Ir4 Ir3 60.524(13) .
C42 Ir4 Ir2 170.3(3) .
C41 Ir4 Ir2 91.2(3) .
C2 Ir4 Ir2 86.2(3) .
C3 Ir4 Ir2 84.9(3) .
Ir1 Ir4 Ir2 66.554(13) .
Ir3 Ir4 Ir2 66.646(13) .
P1 Au1 C22 113.4(2) .
P1 Au1 Ir2 154.08(7) .
C22 Au1 Ir2 40.7(2) .
P1 Au1 Au2 145.58(7) .
C22 Au1 Au2 99.3(2) .
Ir2 Au1 Au2 59.245(12) .
P1 Au1 Ir3 125.04(7) .
C22 Au1 Ir3 83.1(2) .
Ir2 Au1 Ir3 62.862(12) .
Au2 Au1 Ir3 67.544(13) .
P1 Au1 Au3 124.11(7) .
C22 Au1 Au3 69.0(2) .
Ir2 Au1 Au3 54.702(12) .
Au2 Au1 Au3 57.396(12) .
Ir3 Au1 Au3 110.830(14) .
P2 Au2 Ir2 171.47(7) .
P2 Au2 Au4 117.13(7) .
Ir2 Au2 Au4 58.496(12) .
P2 Au2 Au1 122.30(7) .
Ir2 Au2 Au1 58.564(12) .
Au4 Au2 Au1 114.175(15) .
P2 Au2 Au3 114.29(6) .
Ir2 Au2 Au3 57.579(12) .
Au4 Au2 Au3 65.706(13) .
Au1 Au2 Au3 66.254(13) .
P2 Au2 Ir3 128.89(7) .
Ir2 Au2 Ir3 59.450(12) .
Au4 Au2 Ir3 101.975(14) .
Au1 Au2 Ir3 59.094(12) .
Au3 Au2 Ir3 111.070(15) .
P2 Au2 Ir1 126.78(7) .
Ir2 Au2 Ir1 58.788(12) .
Au4 Au2 Ir1 59.944(12) .
Au1 Au2 Ir1 100.739(14) .
Au3 Au2 Ir1 110.747(14) .
Ir3 Au2 Ir1 49.596(11) .
P3 Au3 Ir2 154.37(6) .
P3 Au3 Au2 146.20(6) .
Ir2 Au3 Au2 59.088(12) .
P3 Au3 Au4 133.23(7) .
Ir2 Au3 Au4 55.619(12) .
Au2 Au3 Au4 56.422(12) .
P3 Au3 Au1 126.75(7) .
Ir2 Au3 Au1 55.446(11) .
Au2 Au3 Au1 56.350(12) .
Au4 Au3 Au1 99.886(14) .
P4 Au4 C21 112.1(2) .
P4 Au4 Ir2 152.82(7) .
C21 Au4 Ir2 41.2(2) .
P4 Au4 Au2 144.36(7) .
C21 Au4 Au2 100.3(2) .
Ir2 Au4 Au2 59.504(12) .
P4 Au4 Au3 119.10(7) .
C21 Au4 Au3 70.8(2) .
Ir2 Au4 Au3 55.149(12) .
Au2 Au4 Au3 57.872(12) .
P4 Au4 Ir1 129.98(7) .
C21 Au4 Ir1 81.1(2) .
Ir2 Au4 Ir1 62.034(13) .
Au2 Au4 Ir1 67.811(13) .
Au3 Au4 Ir1 110.859(14) .
C55 P1 C43 104.6(5) .
C55 P1 C49 105.2(5) .
C43 P1 C49 105.3(5) .
C55 P1 Au1 111.1(3) .
C43 P1 Au1 118.7(4) .
C49 P1 Au1 111.0(3) .
C73 P2 C67 102.2(6) .
C73 P2 C61 107.0(6) .
C67 P2 C61 103.5(7) .
C73 P2 Au2 112.1(3) .
C67 P2 Au2 115.9(5) .
C61 P2 Au2 114.9(5) .
C85 P3 C79 103.8(5) .
C85 P3 C91 105.0(5) .
C79 P3 C91 104.4(5) .
C85 P3 Au3 121.1(3) .
C79 P3 Au3 108.4(3) .
C91 P3 Au3 112.6(3) .
C33 P4 C23 106.7(4) .
C33 P4 C13 101.5(4) .
C23 P4 C13 105.4(5) .
C33 P4 Au4 112.9(3) .
C23 P4 Au4 117.1(3) .
C13 P4 Au4 111.9(3) .
O1 C1 Ir3 138.3(9) .
O1 C1 Ir1 137.3(9) .
Ir3 C1 Ir1 81.9(4) .
O2 C2 Ir1 142.6(9) .
O2 C2 Ir4 135.7(8) .
Ir1 C2 Ir4 81.0(4) .
O3 C3 Ir3 145.6(9) .
O3 C3 Ir4 133.1(9) .
Ir3 C3 Ir4 80.3(4) .
O11 C11 Ir1 174.0(8) .
C14 C13 C18 118.3(9) .
C14 C13 P4 122.5(8) .
C18 C13 P4 119.1(7) .
C15 C14 C13 119.4(11) .
C14 C15 C16 121.3(11) .
C17 C16 C15 119.5(11) .
C16 C17 C18 121.0(11) .
C17 C18 C13 120.4(10) .
O21 C21 Ir2 170.8(9) .
O21 C21 Au4 117.3(7) .
Ir2 C21 Au4 71.9(3) .
O22 C22 Ir2 170.9(9) .
O22 C22 Au1 116.6(8) .
Ir2 C22 Au1 71.7(3) .
C28 C23 C24 116.9(11) .
C28 C23 P4 123.5(9) .
C24 C23 P4 119.6(9) .
C25 C24 C23 121.8(13) .
C26 C25 C24 121.4(14) .
C25 C26 C27 119.1(13) .
C26 C27 C28 119.4(14) .
C23 C28 C27 121.4(13) .
O31 C31 Ir3 173.7(9) .
C34 C33 C38 118.0(10) .
C34 C33 P4 117.4(8) .
C38 C33 P4 124.5(8) .
C33 C34 C35 121.8(11) .
C36 C35 C34 118.8(12) .
C35 C36 C37 122.4(12) .
C36 C37 C38 119.7(11) .
C33 C38 C37 119.0(11) .
O41 C41 Ir4 176.1(11) .
O42 C42 Ir4 176.8(10) .
C44 C43 C48 120.7(11) .
C44 C43 P1 118.4(9) .
C48 C43 P1 120.9(10) .
C43 C44 C45 118.6(13) .
C46 C45 C44 121.4(16) .
C45 C46 C47 120.1(15) .
C46 C47 C48 119.6(14) .
C43 C48 C47 119.5(14) .
C54 C49 C50 118.8(11) .
C54 C49 P1 122.6(9) .
C50 C49 P1 118.6(8) .
C49 C50 C51 120.4(12) .
C52 C51 C50 119.6(13) .
C51 C52 C53 122.0(13) .
C52 C53 C54 118.1(12) .
C49 C54 C53 121.1(12) .
C56 C55 C60 119.2(11) .
C56 C55 P1 122.5(10) .
C60 C55 P1 118.2(8) .
C57 C56 C55 119.7(14) .
C58 C57 C56 120.9(16) .
C59 C58 C57 120.7(15) .
C58 C59 C60 120.5(15) .
C55 C60 C59 119.1(13) .
C66 C61 C62 122.6(16) .
C66 C61 P2 118.6(12) .
C62 C61 P2 118.7(12) .
C61 C62 C63 114.6(14) .
C64 C63 C62 123.5(15) .
C63 C64 C65 118.1(16) .
C64 C65 C66 119.5(14) .
C61 C66 C65 121.4(15) .
C68 C67 C72 118.3(14) .
C68 C67 P2 119.7(12) .
C72 C67 P2 121.6(12) .
C67 C68 C69 121.8(14) .
C70 C69 C68 116.9(15) .
C71 C70 C69 122.2(15) .
C70 C71 C72 121.7(15) .
C67 C72 C71 118.3(14) .
C74 C73 C78 120.0 .
C74 C73 P2 117.0(6) .
C78 C73 P2 122.9(6) .
C75 C74 C73 120.0 .
C74 C75 C76 120.0 .
C77 C76 C75 120.0 .
C76 C77 C78 120.0 .
C77 C78 C73 120.0 .
C84 C79 C80 117.5(11) .
C84 C79 P3 125.1(9) .
C80 C79 P3 117.4(9) .
C79 C80 C81 120.4(13) .
C82 C81 C80 119.6(14) .
C81 C82 C83 121.0(13) .
C82 C83 C84 119.9(14) .
C83 C84 C79 121.6(13) .
C90 C85 C86 118.3(10) .
C90 C85 P3 123.0(9) .
C86 C85 P3 118.7(8) .
C87 C86 C85 119.9(12) .
C88 C87 C86 121.1(14) .
C89 C88 C87 120.3(13) .
C88 C89 C90 120.6(13) .
C85 C90 C89 119.7(12) .
C96 C91 C92 118.2(11) .
C96 C91 P3 118.5(9) .
C92 C91 P3 123.1(8) .
C93 C92 C91 120.0(13) .
C94 C93 C92 118.8(14) .
C95 C94 C93 121.8(13) .
C94 C95 C96 119.6(14) .
C91 C96 C95 121.4(13) .
C2S C1S C3S 119(2) 3_566
C1S C2S C3S 125(2) .
C2S C3S C1S 115(2) 3_566

loop_
_geom_bond_atom_site_label_1
_geom_bond_atom_site_label_2
_geom_bond_distance
_geom_bond_site_symmetry_2
C5S C6S 1.48(4) .
C5S C4S 1.15(4) .
C6S C4S 1.56(4) 3_676
C4S C6S 1.56(4) 3_676
Ir1 C11 1.829(11) .
Ir1 C2 2.029(10) .
Ir1 C1 2.103(11) .
Ir1 C4 2.132(9) .
Ir1 Ir4 2.7212(5) .
Ir1 Ir3 2.7436(5) .
Ir1 Ir2 2.9991(5) .
Ir1 Au4 3.0758(5) .
Ir1 Au2 3.2905(5) .
Ir2 C22 1.870(10) .
Ir2 C21 1.882(9) .
Ir2 Au3 2.6978(5) .
Ir2 Au4 2.7131(5) .
Ir2 Au1 2.7223(5) .
Ir2 Au2 2.7419(5) .
Ir2 Ir4 2.7447(5) .
Ir2 Ir3 3.0038(5) .
Ir3 C31 1.850(10) .
Ir3 C3 2.014(12) .
Ir3 C1 2.083(12) .
Ir3 C5 2.133(9) .
Ir3 Ir4 2.7229(5) .
Ir3 Au1 3.0176(5) .
Ir3 Au2 3.2503(5) .
Ir4 C42 1.854(11) .
Ir4 C41 1.916(13) .
Ir4 C2 2.160(10) .
Ir4 C3 2.202(10) .
Au1 P1 2.291(2) .
Au1 C22 2.653(10) .
Au1 Au2 2.8221(5) .
Au1 Au3 3.1032(5) .
Au2 P2 2.301(2) .
Au2 Au4 2.8096(5) .
Au2 Au3 2.8560(5) .
Au3 P3 2.292(2) .
Au3 Au4 3.0738(5) .
Au4 P4 2.286(2) .
Au4 C21 2.625(9) .
P1 C55 1.814(10) .
P1 C43 1.821(11) .
P1 C49 1.824(11) .
P2 C73 1.818(7) .
P2 C67 1.824(14) .
P2 C61 1.831(16) .
P3 C85 1.815(10) .
P3 C79 1.819(11) .
P3 C91 1.827(11) .
P4 C33 1.797(10) .
P4 C23 1.803(11) .
P4 C13 1.823(10) .
C1 O1 1.175(11) .
C2 O2 1.159(11) .
C3 O3 1.151(12) .
C11 O11 1.172(11) .
C13 C14 1.389(13) .
C13 C18 1.402(13) .
C14 C15 1.377(16) .
C15 C16 1.385(17) .
C16 C17 1.337(16) .
C17 C18 1.379(14) .
C21 O21 1.141(10) .
C22 O22 1.145(11) .
C23 C28 1.362(15) .
C23 C24 1.371(15) .
C24 C25 1.365(18) .
C25 C26 1.339(19) .
C26 C27 1.37(2) .
C27 C28 1.407(17) .
C31 O31 1.153(10) .
C33 C34 1.382(14) .
C33 C38 1.400(13) .
C34 C35 1.386(15) .
C35 C36 1.331(16) .
C36 C37 1.358(17) .
C37 C38 1.403(15) .
C41 O41 1.119(13) .
C42 O42 1.153(12) .
C43 C44 1.357(16) .
C43 C48 1.380(15) .
C44 C45 1.398(17) .
C45 C46 1.34(2) .
C46 C47 1.37(2) .
C47 C48 1.387(18) .
C49 C54 1.369(14) .
C49 C50 1.374(14) .
C50 C51 1.375(16) .
C51 C52 1.345(18) .
C52 C53 1.360(18) .
C53 C54 1.386(17) .
C55 C56 1.375(14) .
C55 C60 1.385(15) .
C56 C57 1.368(19) .
C57 C58 1.36(2) .
C58 C59 1.33(2) .
C59 C60 1.399(16) .
C61 C66 1.313(17) .
C61 C62 1.368(18) .
C62 C63 1.434(18) .
C63 C64 1.349(17) .
C64 C65 1.357(18) .
C65 C66 1.400(19) .
C67 C68 1.318(18) .
C67 C72 1.386(17) .
C68 C69 1.449(17) .
C69 C70 1.343(17) .
C70 C71 1.279(18) .
C71 C72 1.418(17) .
C73 C74 1.3900 .
C73 C78 1.3900 .
C74 C75 1.3900 .
C75 C76 1.3900 .
C76 C77 1.3900 .
C77 C78 1.3900 .
C79 C84 1.368(15) .
C79 C80 1.376(15) .
C80 C81 1.393(16) .
C81 C82 1.334(19) .
C82 C83 1.346(19) .
C83 C84 1.361(17) .
C85 C90 1.390(13) .
C85 C86 1.397(15) .
C86 C87 1.377(17) .
C87 C88 1.352(19) .
C88 C89 1.349(18) .
C89 C90 1.396(16) .
C91 C96 1.360(15) .
C91 C92 1.407(15) .
C92 C93 1.385(17) .
C93 C94 1.37(2) .
C94 C95 1.344(19) .
C95 C96 1.374(17) .
C1S C2S 1.33(3) .
C1S C3S 1.39(3) 3_566
C2S C3S 1.38(3) .
C3S C1S 1.39(3) 3_566
